data_4320593
loop_
_publ_author_name
'A. Chandrasekaran'
'Roberta O. Day'
'Robert R. Holmes'

_publ_section_title
;
 Coordination of Carbonyl and Carboxyl Oxygen Atoms with Phosphorus in the
 Presence of Hydrogen Bonding. P-O Donor Action
;
_journal_name_full 'Inorganic Chemistry'
_journal_page_first 6229
_journal_page_last 6238
_journal_paper_doi 10.1021/ic010600e
_journal_volume 40
_journal_year 2001
_chemical_formula_sum 'C19 H15 O3 P'
_chemical_formula_weight 322.28
_chemical_name_systematic
;
  ?
;
_space_group_IT_number 15
_symmetry_cell_setting monoclinic
_symmetry_space_group_name_Hall '-C 2yc'
_symmetry_space_group_name_H-M 'C 1 2/c 1'
_atom_sites_solution_hydrogens geom
_atom_sites_solution_primary direct
_atom_sites_solution_secondary difmap
_audit_creation_method SHELXL-97
_cell_angle_alpha 90.00
_cell_angle_beta 131.4570(14)
_cell_angle_gamma 90.00
_cell_formula_units_Z 8
_cell_length_a 26.1056(6)
_cell_length_b 8.5047(3)
_cell_length_c 19.1412(6)
_cell_measurement_temperature 293(2)
_cell_volume 3184.98(18)
_computing_structure_refinement 'SHELXL-97 (Sheldrick, 1997)'
_computing_structure_solution 'SHELXS-97 (Sheldrick, 1990)'
_diffrn_ambient_temperature 293(2)
_diffrn_measured_fraction_theta_full 0.988
_diffrn_measured_fraction_theta_max 0.988
_diffrn_measurement_device_type 'Nonius KappaCCD area detector'
_diffrn_radiation_monochromator graphite
_diffrn_radiation_source 'fine-focus sealed tube'
_diffrn_radiation_type MoK\a
_diffrn_radiation_wavelength 0.71073
_diffrn_reflns_av_R_equivalents 0.0193
_diffrn_reflns_av_sigmaI/netI 0.0333
_diffrn_reflns_limit_h_max 30
_diffrn_reflns_limit_h_min -30
_diffrn_reflns_limit_k_max 8
_diffrn_reflns_limit_k_min -10
_diffrn_reflns_limit_l_max 22
_diffrn_reflns_limit_l_min -22
_diffrn_reflns_number 5252
_diffrn_reflns_theta_full 25.11
_diffrn_reflns_theta_max 25.11
_diffrn_reflns_theta_min 4.28
_exptl_absorpt_coefficient_mu 0.185
_exptl_absorpt_correction_T_max 0.9908
_exptl_absorpt_correction_T_min 0.8739
_exptl_crystal_colour colorless
_exptl_crystal_density_diffrn 1.344
_exptl_crystal_density_method 'not measured'
_exptl_crystal_F_000 1344
_exptl_crystal_size_max 0.75
_exptl_crystal_size_mid 0.10
_exptl_crystal_size_min 0.05
_refine_diff_density_max 0.233
_refine_diff_density_min -0.190
_refine_diff_density_rms 0.037
_refine_ls_extinction_method none
_refine_ls_goodness_of_fit_ref 1.503
_refine_ls_hydrogen_treatment mixed
_refine_ls_matrix_type full
_refine_ls_number_parameters 211
_refine_ls_number_reflns 2800
_refine_ls_number_restraints 0
_refine_ls_restrained_S_all 1.503
_refine_ls_R_factor_all 0.0627
_refine_ls_R_factor_gt 0.0471
_refine_ls_shift/su_max 0.008
_refine_ls_shift/su_mean 0.001
_refine_ls_structure_factor_coef Fsqd
_refine_ls_weighting_details 'calc w=1/[\s^2^(Fo^2^)+(0.0610P)^2^+0.0000P] where P=(Fo^2^+2Fc^2^)/3'
_refine_ls_weighting_scheme calc
_refine_ls_wR_factor_gt 0.1325
_refine_ls_wR_factor_ref 0.1400
_reflns_number_gt 2213
_reflns_number_total 2800
_reflns_threshold_expression >2sigma(I)
_cod_data_source_file ic010600e_3.cif
_cod_data_source_block aco2(2)
_cod_depositor_comments
;
The following automatic conversions were performed:

'_symmetry_cell_setting' value 'Monoclinic' changed to 'monoclinic'
according to the built-in table from CIF Core dictionary named
'cif_core.dic' version 2.4.1 from 2010-06-29.

Automatic conversion script
Id: cif_fix_values 1646 2011-03-28 12:23:43Z adriana 
;
_cod_original_cell_volume 3184.97(16)
_cod_database_code 4320593

loop_
_symmetry_equiv_pos_as_xyz
'x, y, z'
'-x, y, -z+1/2'
'x+1/2, y+1/2, z'
'-x+1/2, y+1/2, -z+1/2'
'-x, -y, -z'
'x, -y, z-1/2'
'-x+1/2, -y+1/2, -z'
'x+1/2, -y+1/2, z-1/2'

loop_
_atom_site_label
_atom_site_type_symbol
_atom_site_fract_x
_atom_site_fract_y
_atom_site_fract_z
_atom_site_U_iso_or_equiv
_atom_site_adp_type
_atom_site_occupancy
_atom_site_symmetry_multiplicity
_atom_site_calc_flag
_atom_site_refinement_flags
_atom_site_disorder_assembly
_atom_site_disorder_group
P P 0.10552(3) 0.22214(7) 0.98107(4) 0.0578(2) Uani 1 1 d . . .
O1 O 0.13851(8) 0.3321(2) 0.96070(11) 0.0719(5) Uani 1 1 d . . .
O2 O 0.24963(8) 0.1025(3) 1.07535(11) 0.0877(6) Uani 1 1 d . . .
O3 O 0.24410(9) 0.0267(2) 0.96022(13) 0.0831(6) Uani 1 1 d . . .
H1 H 0.2860(18) 0.090(4) 0.992(2) 0.125 Uiso 1 1 d . . .
C1 C 0.10083(10) 0.0220(3) 0.94438(14) 0.0606(6) Uani 1 1 d . . .
C2 C 0.04228(13) -0.0685(4) 0.90421(18) 0.0824(8) Uani 1 1 d . . .
H2 H 0.0063 -0.0250 0.8969 0.099 Uiso 1 1 calc R . .
C3 C 0.03692(17) -0.2210(4) 0.8753(2) 0.0979(10) Uani 1 1 d . . .
H3 H -0.0019 -0.2801 0.8501 0.118 Uiso 1 1 calc R . .
C4 C 0.08912(17) -0.2854(4) 0.8838(2) 0.0922(9) Uani 1 1 d . . .
H4 H 0.0858 -0.3884 0.8649 0.111 Uiso 1 1 calc R . .
C5 C 0.14638(13) -0.1973(3) 0.92049(18) 0.0747(7) Uani 1 1 d . . .
H5 H 0.1807 -0.2401 0.9237 0.090 Uiso 1 1 calc R . .
C6 C 0.15356(10) -0.0455(3) 0.95274(13) 0.0595(6) Uani 1 1 d . . .
C7 C 0.22044(10) 0.0376(3) 1.00260(14) 0.0580(5) Uani 1 1 d . . .
C8 C 0.01726(11) 0.2773(3) 0.91635(16) 0.0656(6) Uani 1 1 d . . .
C9 C -0.01124(12) 0.3038(3) 0.95387(18) 0.0712(6) Uani 1 1 d . . .
H9 H 0.0153 0.2959 1.0180 0.085 Uiso 1 1 calc R . .
C10 C -0.07992(13) 0.3427(4) 0.8973(2) 0.0898(9) Uani 1 1 d . . .
H10 H -0.0993 0.3588 0.9235 0.108 Uiso 1 1 calc R . .
C11 C -0.11910(13) 0.3575(3) 0.8032(2) 0.0838(8) Uani 1 1 d . . .
H11 H -0.1648 0.3860 0.7655 0.101 Uiso 1 1 calc R . .
C12 C -0.09136(16) 0.3307(6) 0.7652(2) 0.1281(15) Uani 1 1 d . . .
H12 H -0.1181 0.3378 0.7011 0.154 Uiso 1 1 calc R . .
C13 C -0.02372(16) 0.2931(7) 0.8214(2) 0.152(2) Uani 1 1 d . . .
H13 H -0.0047 0.2776 0.7945 0.182 Uiso 1 1 calc R . .
C14 C 0.14637(10) 0.2139(2) 1.10214(14) 0.0527(5) Uani 1 1 d . . .
C15 C 0.19747(12) 0.3204(3) 1.16349(16) 0.0676(6) Uani 1 1 d . . .
H15 H 0.2106 0.3943 1.1422 0.081 Uiso 1 1 calc R . .
C16 C 0.22933(13) 0.3172(3) 1.25738(17) 0.0762(7) Uani 1 1 d . . .
H16 H 0.2637 0.3892 1.2987 0.091 Uiso 1 1 calc R . .
C17 C 0.21031(14) 0.2092(3) 1.28866(17) 0.0751(7) Uani 1 1 d . . .
H17 H 0.2318 0.2077 1.3514 0.090 Uiso 1 1 calc R . .
C18 C 0.15974(14) 0.1024(3) 1.22868(17) 0.0767(7) Uani 1 1 d . . .
H18 H 0.1471 0.0288 1.2508 0.092 Uiso 1 1 calc R . .
C19 C 0.12746(12) 0.1042(3) 1.13520(15) 0.0644(6) Uani 1 1 d . . .
H19 H 0.0931 0.0319 1.0945 0.077 Uiso 1 1 calc R . .

loop_
_atom_site_aniso_label
_atom_site_aniso_U_11
_atom_site_aniso_U_22
_atom_site_aniso_U_33
_atom_site_aniso_U_23
_atom_site_aniso_U_13
_atom_site_aniso_U_12
P 0.0372(3) 0.0851(4) 0.0482(3) 0.0065(3) 0.0271(3) -0.0024(2)
O1 0.0511(9) 0.0997(11) 0.0655(10) 0.0109(8) 0.0389(8) -0.0080(8)
O2 0.0517(10) 0.1470(16) 0.0537(10) -0.0219(10) 0.0303(9) -0.0251(10)
O3 0.0727(11) 0.1111(14) 0.0875(12) -0.0277(10) 0.0623(11) -0.0292(10)
C1 0.0452(11) 0.0903(15) 0.0468(10) -0.0057(10) 0.0307(10) -0.0133(11)
C2 0.0635(15) 0.118(2) 0.0775(16) -0.0297(15) 0.0517(14) -0.0303(14)
C3 0.087(2) 0.128(3) 0.098(2) -0.0487(19) 0.0694(19) -0.0531(18)
C4 0.094(2) 0.103(2) 0.0901(19) -0.0337(16) 0.0655(18) -0.0348(17)
C5 0.0650(16) 0.0882(17) 0.0714(15) -0.0113(13) 0.0454(14) -0.0114(13)
C6 0.0483(12) 0.0796(15) 0.0452(11) 0.0007(10) 0.0287(10) -0.0074(10)
C7 0.0426(11) 0.0738(13) 0.0519(12) 0.0027(10) 0.0289(10) 0.0017(10)
C8 0.0404(12) 0.0926(16) 0.0574(13) 0.0185(11) 0.0297(11) 0.0027(10)
C9 0.0495(13) 0.0867(16) 0.0629(13) -0.0017(11) 0.0311(12) 0.0101(11)
C10 0.0575(16) 0.118(2) 0.0823(18) -0.0075(16) 0.0413(15) 0.0206(14)
C11 0.0427(13) 0.0879(19) 0.0804(18) 0.0086(14) 0.0236(14) 0.0085(12)
C12 0.0531(17) 0.242(5) 0.0649(17) 0.054(2) 0.0287(16) 0.028(2)
C13 0.0565(18) 0.328(6) 0.0670(18) 0.065(3) 0.0395(16) 0.044(3)
C14 0.0393(11) 0.0672(12) 0.0497(11) 0.0037(9) 0.0286(10) 0.0057(9)
C15 0.0556(14) 0.0818(15) 0.0617(13) -0.0019(11) 0.0372(12) -0.0080(11)
C16 0.0613(15) 0.0982(18) 0.0588(13) -0.0141(13) 0.0354(13) -0.0093(13)
C17 0.0707(16) 0.0997(18) 0.0525(13) 0.0024(12) 0.0398(13) 0.0092(14)
C18 0.0819(18) 0.0885(17) 0.0672(15) 0.0145(13) 0.0525(15) 0.0067(14)
C19 0.0580(13) 0.0733(14) 0.0594(13) 0.0042(10) 0.0378(12) -0.0027(10)

loop_
_atom_type_symbol
_atom_type_description
_atom_type_scat_dispersion_real
_atom_type_scat_dispersion_imag
_atom_type_scat_source
C C 0.0033 0.0016 'International Tables Vol C Tables 4.2.6.8 and 6.1.1.4'
H H 0.0000 0.0000 'International Tables Vol C Tables 4.2.6.8 and 6.1.1.4'
O O 0.0106 0.0060 'International Tables Vol C Tables 4.2.6.8 and 6.1.1.4'
P P 0.1023 0.0942 'International Tables Vol C Tables 4.2.6.8 and 6.1.1.4'

loop_
_geom_angle_atom_site_label_1
_geom_angle_atom_site_label_2
_geom_angle_atom_site_label_3
_geom_angle
_geom_angle_site_symmetry_1
_geom_angle_site_symmetry_3
_geom_angle_publ_flag
O1 P C1 113.02(10) . . ?
O1 P C8 110.65(10) . . ?
O1 P C14 114.18(10) . . ?
C1 P C8 104.40(11) . . ?
C1 P C14 107.01(10) . . ?
C8 P C14 106.95(10) . . ?
O1 P O2 70.51(8) . . ?
C1 P O2 70.10(8) . . ?
C8 P O2 174.07(10) . . ?
C14 P O2 77.28(7) . . ?
C7 O2 P 83.11(13) . . ?
C6 C1 C2 118.1(2) . . ?
C6 C1 P 122.08(16) . . ?
C2 C1 P 119.83(19) . . ?
C3 C2 C1 121.3(3) . . ?
C4 C3 C2 119.8(3) . . ?
C3 C4 C5 120.0(3) . . ?
C4 C5 C6 120.9(3) . . ?
C5 C6 C1 119.8(2) . . ?
C5 C6 C7 118.6(2) . . ?
C1 C6 C7 121.5(2) . . ?
O2 C7 O3 123.9(2) . . ?
O2 C7 C6 122.4(2) . . ?
O3 C7 C6 113.61(19) . . ?
C9 C8 C13 117.8(2) . . ?
C9 C8 P 125.30(18) . . ?
C13 C8 P 116.9(2) . . ?
C8 C9 C10 120.4(2) . . ?
C11 C10 C9 120.2(3) . . ?
C12 C11 C10 119.8(2) . . ?
C11 C12 C13 119.6(3) . . ?
C12 C13 C8 122.1(3) . . ?
C15 C14 C19 119.2(2) . . ?
C15 C14 P 119.01(17) . . ?
C19 C14 P 121.78(16) . . ?
C14 C15 C16 120.0(2) . . ?
C17 C16 C15 120.1(2) . . ?
C16 C17 C18 120.6(2) . . ?
C17 C18 C19 120.0(2) . . ?
C18 C19 C14 120.1(2) . . ?

loop_
_geom_bond_atom_site_label_1
_geom_bond_atom_site_label_2
_geom_bond_distance
_geom_bond_site_symmetry_2
_geom_bond_publ_flag
P O1 1.4878(16) . ?
P C1 1.814(3) . ?
P C8 1.812(2) . ?
P C14 1.800(2) . ?
P O2 3.0750(19) . ?
O2 C7 1.191(3) . ?
O3 C7 1.308(3) . ?
C1 C2 1.401(3) . ?
C1 C6 1.399(3) . ?
C2 C3 1.381(4) . ?
C3 C4 1.374(5) . ?
C4 C5 1.378(4) . ?
C5 C6 1.390(4) . ?
C6 C7 1.501(3) . ?
C8 C9 1.352(3) . ?
C8 C13 1.376(4) . ?
C9 C10 1.388(3) . ?
C10 C11 1.367(4) . ?
C11 C12 1.341(4) . ?
C12 C13 1.365(4) . ?
C14 C15 1.380(3) . ?
C14 C19 1.388(3) . ?
C15 C16 1.394(3) . ?
C16 C17 1.357(4) . ?
C17 C18 1.371(4) . ?
C18 C19 1.384(3) . ?

loop_
_cod_related_entry_id
_cod_related_entry_database
_cod_related_entry_code
1 ChemSpider 4247056
